data_4081283
loop_
_publ_author_name
'Seu, Candace S.'
'Ung, David'
'Doud, Michael D.'
'Moore, Curtis E.'
'Rheingold, Arnold L.'
'Kubiak, Clifford P.'

_publ_section_title
;
 Synthesis, Structural, and Electrocatalytic Reduction Studies of
 [Pd(P2N2)2]2+Complexes
;
_journal_issue 16
_journal_name_full Organometallics
_journal_page_first 4556
_journal_paper_doi 10.1021/om400472s
_journal_volume 32
_journal_year 2013
_chemical_formula_moiety 'C56 H56 N4 P4 Pd, 2(B F4), 2(C2 H3 N)'
_chemical_formula_sum 'C60 H62 B2 F8 N6 P4 Pd'
_chemical_formula_weight 1271.06
_chemical_name_systematic
; 
 ? 
;
_space_group_IT_number 14
_symmetry_cell_setting monoclinic
_symmetry_space_group_name_Hall '-P 2ybc'
_symmetry_space_group_name_H-M 'P 1 21/c 1'
_atom_sites_solution_hydrogens geom
_atom_sites_solution_primary direct
_atom_sites_solution_secondary difmap
_audit_creation_method SHELXL-97
_cell_angle_alpha 90.00
_cell_angle_beta 95.0210(10)
_cell_angle_gamma 90.00
_cell_formula_units_Z 4
_cell_length_a 10.2698(5)
_cell_length_b 19.0572(11)
_cell_length_c 29.2752(17)
_cell_measurement_reflns_used 9913
_cell_measurement_temperature 100(2)
_cell_measurement_theta_max 27.04
_cell_measurement_theta_min 2.25
_cell_volume 5707.6(5)
_computing_cell_refinement 'Bruker SAINT'
_computing_data_collection 'Bruker APEX2'
_computing_data_reduction 'Bruker SAINT'
_computing_molecular_graphics 'Bruker SHELXTL'
_computing_publication_material 'Bruker SHELXTL'
_computing_structure_refinement 'SHELXL-97 (Sheldrick, 2008)'
_computing_structure_solution 'SHELXS-97 (Sheldrick, 2008)'
_diffrn_ambient_temperature 100(2)
_diffrn_detector_area_resol_mean '1024 x 1024'
_diffrn_measured_fraction_theta_full 0.999
_diffrn_measured_fraction_theta_max 0.998
_diffrn_measurement_device_type 'Bruker Photon 100 CMOS CCD'
_diffrn_measurement_method '\f and \w scans'
_diffrn_radiation_monochromator 'Double-Bounce Multi-layer Mirrors'
_diffrn_radiation_source 'micro-focus sealed tube'
_diffrn_radiation_type MoK\a
_diffrn_radiation_wavelength 0.71073
_diffrn_reflns_av_R_equivalents 0.0730
_diffrn_reflns_av_sigmaI/netI 0.0632
_diffrn_reflns_limit_h_max 13
_diffrn_reflns_limit_h_min -12
_diffrn_reflns_limit_k_max 24
_diffrn_reflns_limit_k_min -24
_diffrn_reflns_limit_l_max 37
_diffrn_reflns_limit_l_min -37
_diffrn_reflns_number 63875
_diffrn_reflns_theta_full 25.00
_diffrn_reflns_theta_max 27.23
_diffrn_reflns_theta_min 2.26
_exptl_absorpt_coefficient_mu 0.510
_exptl_absorpt_correction_T_max 0.9532
_exptl_absorpt_correction_T_min 0.8914
_exptl_absorpt_correction_type multi-scan
_exptl_absorpt_process_details SADABS
_exptl_crystal_colour Yellow
_exptl_crystal_density_diffrn 1.479
_exptl_crystal_density_meas ?
_exptl_crystal_density_method 'not measured'
_exptl_crystal_description Block
_exptl_crystal_F_000 2608
_exptl_crystal_size_max 0.23
_exptl_crystal_size_mid 0.18
_exptl_crystal_size_min 0.10
_refine_diff_density_max 1.201
_refine_diff_density_min -1.009
_refine_diff_density_rms 0.098
_refine_ls_extinction_coef 'not measured'
_refine_ls_extinction_method none
_refine_ls_goodness_of_fit_ref 1.068
_refine_ls_hydrogen_treatment constr
_refine_ls_matrix_type full
_refine_ls_number_parameters 743
_refine_ls_number_reflns 12716
_refine_ls_number_restraints 2
_refine_ls_restrained_S_all 1.067
_refine_ls_R_factor_all 0.0834
_refine_ls_R_factor_gt 0.0547
_refine_ls_shift/su_max 0.006
_refine_ls_shift/su_mean 0.000
_refine_ls_structure_factor_coef Fsqd
_refine_ls_weighting_details 'calc w=1/[\s^2^(Fo^2^)+(0.0495P)^2^+8.2638P] where P=(Fo^2^+2Fc^2^)/3'
_refine_ls_weighting_scheme calc
_refine_ls_wR_factor_gt 0.1088
_refine_ls_wR_factor_ref 0.1213
_reflns_number_gt 9755
_reflns_number_total 12716
_reflns_threshold_expression >2sigma(I)
_cod_data_source_file om400472s_si_002.cif
_cod_data_source_block ckdu005_0m
_cod_depositor_comments
;
The following automatic conversions were performed:

'_symmetry_cell_setting' value 'Monoclinic' changed to 'monoclinic'
according to /home/saulius/struct/CIF-dictionaries/cif_core.dic
dictionary named 'cif_core.dic' version 2.4.2 from 2011-04-26.

Automatic conversion script
Id: cif_fix_values 1891 2012-01-12 08:04:46Z andrius 

The following automatic conversions were performed:

'_exptl_crystal_density_meas' value 'not measured' was changed to '?'
- the value is perceived as not measured.

Automatic conversion script
Id: cif_fix_values 3008 2015-01-20 13:52:24Z robertas 
;
_cod_original_sg_symbol_H-M P2(1)/c
_cod_database_code 4081283

loop_
_symmetry_equiv_pos_as_xyz
'x, y, z'
'-x, y+1/2, -z+1/2'
'-x, -y, -z'
'x, -y-1/2, z-1/2'

loop_
_atom_site_label
_atom_site_type_symbol
_atom_site_fract_x
_atom_site_fract_y
_atom_site_fract_z
_atom_site_U_iso_or_equiv
_atom_site_adp_type
_atom_site_occupancy
_atom_site_symmetry_multiplicity
_atom_site_calc_flag
_atom_site_refinement_flags
_atom_site_disorder_assembly
_atom_site_disorder_group
Pd1 Pd 0.45516(2) 0.731826(13) 0.118296(9) 0.01193(8) Uani 1 1 d . . .
P1 P 0.30219(8) 0.69029(5) 0.06151(3) 0.01332(19) Uani 1 1 d . . .
P2 P 0.30560(8) 0.68427(5) 0.16480(3) 0.01349(19) Uani 1 1 d . . .
P3 P 0.63060(8) 0.75144(4) 0.17298(3) 0.01229(19) Uani 1 1 d . . .
P4 P 0.57722(8) 0.80547(5) 0.07438(3) 0.01394(19) Uani 1 1 d . . .
N1 N 0.2115(3) 0.57687(15) 0.10873(10) 0.0148(6) Uani 1 1 d . . .
N2 N 0.1193(3) 0.76273(15) 0.10661(10) 0.0160(6) Uani 1 1 d . . .
N3 N 0.6879(3) 0.88374(16) 0.14633(11) 0.0192(7) Uani 1 1 d . . .
N4 N 0.7855(3) 0.71722(15) 0.09882(10) 0.0151(6) Uani 1 1 d . . .
C1 C 0.2849(3) 0.59461(18) 0.06964(12) 0.0154(7) Uani 1 1 d . . .
H1A H 0.2399 0.5741 0.0415 0.018 Uiso 1 1 calc R . .
H1B H 0.3730 0.5733 0.0742 0.018 Uiso 1 1 calc R . .
C2 C 0.1590(3) 0.50642(18) 0.10328(13) 0.0164(7) Uani 1 1 d . . .
C3 C 0.2244(4) 0.4481(2) 0.12214(14) 0.0238(9) Uani 1 1 d . . .
H3 H 0.3043 0.4537 0.1407 0.029 Uiso 1 1 calc R . .
C4 C 0.1726(4) 0.3814(2) 0.11370(16) 0.0292(10) Uani 1 1 d . . .
H4 H 0.2176 0.3416 0.1266 0.035 Uiso 1 1 calc R . .
C5 C 0.0568(4) 0.3725(2) 0.08685(15) 0.0270(9) Uani 1 1 d . . .
H5 H 0.0225 0.3268 0.0809 0.032 Uiso 1 1 calc R . .
C6 C -0.0091(4) 0.4311(2) 0.06858(15) 0.0271(9) Uani 1 1 d . . .
H6 H -0.0894 0.4253 0.0502 0.032 Uiso 1 1 calc R . .
C7 C 0.0412(4) 0.4980(2) 0.07696(14) 0.0221(8) Uani 1 1 d . . .
H7 H -0.0051 0.5378 0.0647 0.027 Uiso 1 1 calc R . .
C8 C 0.2824(3) 0.58960(17) 0.15353(12) 0.0151(7) Uani 1 1 d . . .
H8A H 0.3688 0.5663 0.1547 0.018 Uiso 1 1 calc R . .
H8B H 0.2331 0.5687 0.1778 0.018 Uiso 1 1 calc R . .
C9 C 0.3251(3) 0.68904(19) 0.22691(13) 0.0163(7) Uani 1 1 d . . .
C10 C 0.3075(3) 0.75287(19) 0.24882(13) 0.0193(8) Uani 1 1 d . . .
H10 H 0.2911 0.7943 0.2312 0.023 Uiso 1 1 calc R . .
C11 C 0.3137(4) 0.7561(2) 0.29608(13) 0.0216(8) Uani 1 1 d . . .
H11 H 0.3011 0.7997 0.3108 0.026 Uiso 1 1 calc R . .
C12 C 0.3383(4) 0.6961(2) 0.32201(14) 0.0240(9) Uani 1 1 d . . .
H12 H 0.3410 0.6984 0.3545 0.029 Uiso 1 1 calc R . .
C13 C 0.3587(4) 0.6331(2) 0.30095(14) 0.0246(9) Uani 1 1 d . . .
H13 H 0.3777 0.5923 0.3189 0.030 Uiso 1 1 calc R . .
C14 C 0.3517(4) 0.6292(2) 0.25326(14) 0.0224(8) Uani 1 1 d . . .
H14 H 0.3651 0.5856 0.2387 0.027 Uiso 1 1 calc R . .
C15 C 0.1397(3) 0.72509(19) 0.14936(13) 0.0166(7) Uani 1 1 d . . .
H15A H 0.0737 0.6872 0.1490 0.020 Uiso 1 1 calc R . .
H15B H 0.1217 0.7578 0.1743 0.020 Uiso 1 1 calc R . .
C16 C 0.1531(3) 0.83475(18) 0.10446(13) 0.0172(8) Uani 1 1 d . . .
C17 C 0.2299(3) 0.8687(2) 0.13925(14) 0.0210(8) Uani 1 1 d . . .
H17 H 0.2636 0.8430 0.1655 0.025 Uiso 1 1 calc R . .
C18 C 0.2580(4) 0.9403(2) 0.13584(15) 0.0257(9) Uani 1 1 d . . .
H18 H 0.3093 0.9629 0.1601 0.031 Uiso 1 1 calc R . .
C19 C 0.2123(4) 0.9784(2) 0.09794(15) 0.0263(9) Uani 1 1 d . . .
H19 H 0.2340 1.0266 0.0955 0.032 Uiso 1 1 calc R . .
C20 C 0.1340(4) 0.9454(2) 0.06313(14) 0.0241(9) Uani 1 1 d . . .
H20 H 0.1008 0.9716 0.0370 0.029 Uiso 1 1 calc R . .
C21 C 0.1039(3) 0.87470(19) 0.06612(13) 0.0204(8) Uani 1 1 d . . .
H21 H 0.0499 0.8530 0.0422 0.024 Uiso 1 1 calc R . .
C22 C 0.1307(3) 0.72124(18) 0.06580(13) 0.0157(7) Uani 1 1 d . . .
H22A H 0.1024 0.7497 0.0384 0.019 Uiso 1 1 calc R . .
H22B H 0.0719 0.6801 0.0662 0.019 Uiso 1 1 calc R . .
C23 C 0.3391(3) 0.68994(18) 0.00229(13) 0.0159(7) Uani 1 1 d . . .
C24 C 0.4559(3) 0.65738(19) -0.00725(13) 0.0183(8) Uani 1 1 d . . .
H24 H 0.5157 0.6417 0.0172 0.022 Uiso 1 1 calc R . .
C25 C 0.4846(4) 0.64786(19) -0.05216(13) 0.0210(8) Uani 1 1 d . . .
H25 H 0.5641 0.6258 -0.0584 0.025 Uiso 1 1 calc R . .
C26 C 0.3981(4) 0.6704(2) -0.08795(14) 0.0246(9) Uani 1 1 d . . .
H26 H 0.4174 0.6635 -0.1188 0.029 Uiso 1 1 calc R . .
C27 C 0.2831(4) 0.7029(2) -0.07856(14) 0.0275(9) Uani 1 1 d . . .
H27 H 0.2235 0.7185 -0.1031 0.033 Uiso 1 1 calc R . .
C28 C 0.2534(3) 0.7132(2) -0.03344(13) 0.0219(8) Uani 1 1 d . . .
H28 H 0.1746 0.7361 -0.0273 0.026 Uiso 1 1 calc R . .
C29 C 0.6555(3) 0.84566(18) 0.18686(13) 0.0177(8) Uani 1 1 d . . .
H29A H 0.5749 0.8654 0.1980 0.021 Uiso 1 1 calc R . .
H29B H 0.7272 0.8509 0.2115 0.021 Uiso 1 1 calc R . .
C30 C 0.7759(3) 0.94160(18) 0.15141(14) 0.0191(8) Uani 1 1 d . . .
C31 C 0.8172(4) 0.9696(2) 0.19380(15) 0.0250(9) Uani 1 1 d . . .
H31 H 0.7853 0.9512 0.2208 0.030 Uiso 1 1 calc R . .
C32 C 0.9063(4) 1.0251(2) 0.19650(17) 0.0346(11) Uani 1 1 d . . .
H32 H 0.9365 1.0437 0.2256 0.042 Uiso 1 1 calc R . .
C33 C 0.9510(4) 1.0534(2) 0.15750(18) 0.0368(11) Uani 1 1 d . . .
H33 H 1.0116 1.0911 0.1598 0.044 Uiso 1 1 calc R . .
C34 C 0.9080(4) 1.0271(2) 0.11563(16) 0.0309(10) Uani 1 1 d . . .
H34 H 0.9365 1.0475 0.0886 0.037 Uiso 1 1 calc R . .
C35 C 0.8231(4) 0.9708(2) 0.11226(15) 0.0257(9) Uani 1 1 d . . .
H35 H 0.7964 0.9516 0.0830 0.031 Uiso 1 1 calc R . .
C36 C 0.5855(4) 0.88751(18) 0.10905(13) 0.0190(8) Uani 1 1 d . . .
H36A H 0.6022 0.9278 0.0891 0.023 Uiso 1 1 calc R . .
H36B H 0.5004 0.8954 0.1217 0.023 Uiso 1 1 calc R . .
C37 C 0.5131(3) 0.83673(18) 0.01856(13) 0.0171(7) Uani 1 1 d . . .
C38 C 0.3991(4) 0.8772(2) 0.01727(14) 0.0263(9) Uani 1 1 d . . .
H38 H 0.3579 0.8852 0.0446 0.032 Uiso 1 1 calc R . .
C39 C 0.3463(4) 0.9055(2) -0.02385(15) 0.0344(11) Uani 1 1 d . . .
H39 H 0.2682 0.9324 -0.0248 0.041 Uiso 1 1 calc R . .
C40 C 0.4073(4) 0.8947(2) -0.06353(14) 0.0288(9) Uani 1 1 d . . .
H40 H 0.3722 0.9152 -0.0915 0.035 Uiso 1 1 calc R . .
C41 C 0.5187(4) 0.8543(2) -0.06258(14) 0.0267(9) Uani 1 1 d . . .
H41 H 0.5593 0.8465 -0.0901 0.032 Uiso 1 1 calc R . .
C42 C 0.5724(4) 0.82484(19) -0.02166(13) 0.0203(8) Uani 1 1 d . . .
H42 H 0.6490 0.7968 -0.0212 0.024 Uiso 1 1 calc R . .
C43 C 0.7521(3) 0.78015(18) 0.07205(13) 0.0164(7) Uani 1 1 d . . .
H43A H 0.7693 0.7718 0.0397 0.020 Uiso 1 1 calc R . .
H43B H 0.8086 0.8193 0.0839 0.020 Uiso 1 1 calc R . .
C44 C 0.7491(3) 0.65193(18) 0.07861(12) 0.0149(7) Uani 1 1 d . . .
C45 C 0.6855(3) 0.60041(18) 0.10189(13) 0.0160(7) Uani 1 1 d . . .
H45 H 0.6627 0.6095 0.1321 0.019 Uiso 1 1 calc R . .
C46 C 0.6548(3) 0.53582(19) 0.08175(13) 0.0200(8) Uani 1 1 d . . .
H46 H 0.6126 0.5010 0.0983 0.024 Uiso 1 1 calc R . .
C47 C 0.6858(3) 0.5222(2) 0.03749(14) 0.0218(8) Uani 1 1 d . . .
H47 H 0.6630 0.4785 0.0233 0.026 Uiso 1 1 calc R . .
C48 C 0.7504(3) 0.5730(2) 0.01402(13) 0.0206(8) Uani 1 1 d . . .
H48 H 0.7734 0.5635 -0.0161 0.025 Uiso 1 1 calc R . .
C49 C 0.7815(3) 0.63702(19) 0.03395(13) 0.0175(8) Uani 1 1 d . . .
H49 H 0.8253 0.6713 0.0174 0.021 Uiso 1 1 calc R . .
C50 C 0.7876(3) 0.72701(19) 0.14759(12) 0.0152(7) Uani 1 1 d . . .
H50A H 0.8528 0.7640 0.1564 0.018 Uiso 1 1 calc R . .
H50B H 0.8202 0.6830 0.1625 0.018 Uiso 1 1 calc R . .
C51 C 0.6465(3) 0.70861(18) 0.22854(13) 0.0155(7) Uani 1 1 d . . .
C52 C 0.6377(3) 0.74630(19) 0.26906(13) 0.0187(8) Uani 1 1 d . . .
H52 H 0.6171 0.7949 0.2679 0.022 Uiso 1 1 calc R . .
C53 C 0.6591(4) 0.7124(2) 0.31115(14) 0.0237(9) Uani 1 1 d . . .
H53 H 0.6531 0.7382 0.3387 0.028 Uiso 1 1 calc R . .
C54 C 0.6893(4) 0.6414(2) 0.31345(14) 0.0255(9) Uani 1 1 d . . .
H54 H 0.7061 0.6189 0.3423 0.031 Uiso 1 1 calc R . .
C55 C 0.6945(4) 0.6039(2) 0.27331(14) 0.0287(9) Uani 1 1 d . . .
H55 H 0.7130 0.5551 0.2746 0.034 Uiso 1 1 calc R . .
C56 C 0.6729(4) 0.6369(2) 0.23124(14) 0.0240(9) Uani 1 1 d . . .
H56 H 0.6762 0.6103 0.2039 0.029 Uiso 1 1 calc R . .
F1 F 0.5672(2) 0.49422(12) 0.18574(9) 0.0359(6) Uani 1 1 d . . .
F2 F 0.4865(2) 0.38355(12) 0.18466(9) 0.0361(6) Uani 1 1 d . . .
F3 F 0.6173(3) 0.42083(13) 0.24627(9) 0.0429(7) Uani 1 1 d . . .
F4 F 0.4118(3) 0.46395(14) 0.23198(10) 0.0480(7) Uani 1 1 d . . .
B4 B 0.5224(5) 0.4406(2) 0.21256(17) 0.0265(10) Uani 1 1 d . . .
F5 F 1.0255(2) 0.80842(13) -0.08140(9) 0.0375(6) Uani 1 1 d . . .
F6 F 0.9235(2) 0.77180(11) -0.01982(8) 0.0265(5) Uani 1 1 d . . .
F7 F 0.8066(2) 0.80446(19) -0.08530(9) 0.0552(9) Uani 1 1 d . . .
F8 F 0.9137(3) 0.88562(13) -0.04004(10) 0.0546(8) Uani 1 1 d . . .
B5 B 0.9171(4) 0.8182(2) -0.05717(17) 0.0241(10) Uani 1 1 d . . .
N5 N 0.9657(4) 0.5818(2) 0.18601(14) 0.0388(10) Uani 1 1 d . . .
C57 C 0.9333(4) 0.5251(2) 0.18687(16) 0.0313(10) Uani 1 1 d . . .
C58 C 0.8915(5) 0.4514(3) 0.1880(2) 0.0505(14) Uani 1 1 d . . .
H58A H 0.9551 0.4219 0.1740 0.076 Uiso 1 1 calc R . .
H58B H 0.8056 0.4464 0.1709 0.076 Uiso 1 1 calc R . .
H58C H 0.8857 0.4369 0.2199 0.076 Uiso 1 1 calc R . .
N6 N -0.028(2) 0.8203(5) 0.2360(7) 0.035(2) Uani 0.639(8) 1 d PU A 1
C59 C -0.018(2) 0.7721(15) 0.2600(5) 0.031(3) Uani 0.639(8) 1 d PU A 1
C60 C -0.0086(7) 0.7083(4) 0.2890(3) 0.0458(19) Uani 0.639(8) 1 d P A 1
H60A H -0.0787 0.6755 0.2787 0.069 Uiso 0.639(8) 1 calc PR A 1
H60B H -0.0171 0.7213 0.3210 0.069 Uiso 0.639(8) 1 calc PR A 1
H60C H 0.0763 0.6858 0.2866 0.069 Uiso 0.639(8) 1 calc PR A 1
N6A N -0.035(4) 0.7994(12) 0.2371(15) 0.035(2) Uani 0.361(8) 1 d PU A 2
C59A C -0.025(5) 0.776(3) 0.2732(11) 0.031(3) Uani 0.361(8) 1 d PU A 2
C61 C -0.0031(13) 0.7511(8) 0.3193(5) 0.0458(19) Uani 0.361(8) 1 d P A 2
H61A H 0.0258 0.7902 0.3395 0.069 Uiso 0.361(8) 1 calc PR A 2
H61B H 0.0645 0.7146 0.3211 0.069 Uiso 0.361(8) 1 calc PR A 2
H61C H -0.0844 0.7315 0.3291 0.069 Uiso 0.361(8) 1 calc PR A 2

loop_
_atom_site_aniso_label
_atom_site_aniso_U_11
_atom_site_aniso_U_22
_atom_site_aniso_U_33
_atom_site_aniso_U_23
_atom_site_aniso_U_13
_atom_site_aniso_U_12
Pd1 0.01269(12) 0.00848(13) 0.01459(14) 0.00027(11) 0.00110(9) -0.00044(10)
P1 0.0132(4) 0.0107(4) 0.0160(5) -0.0009(4) 0.0010(3) 0.0001(3)
P2 0.0135(4) 0.0109(4) 0.0163(5) -0.0010(4) 0.0025(3) -0.0005(3)
P3 0.0137(4) 0.0074(4) 0.0156(5) 0.0003(3) 0.0005(3) 0.0001(3)
P4 0.0151(4) 0.0099(4) 0.0169(5) 0.0015(4) 0.0020(4) 0.0002(3)
N1 0.0198(15) 0.0106(14) 0.0143(16) -0.0009(12) 0.0029(12) -0.0019(12)
N2 0.0158(14) 0.0135(15) 0.0188(16) -0.0022(13) 0.0019(12) 0.0026(12)
N3 0.0219(16) 0.0136(15) 0.0210(17) 0.0012(13) -0.0032(13) -0.0016(12)
N4 0.0171(14) 0.0114(15) 0.0167(16) 0.0025(12) 0.0012(12) 0.0017(11)
C1 0.0165(17) 0.0122(17) 0.0177(19) -0.0027(14) 0.0027(14) -0.0008(13)
C2 0.0187(17) 0.0115(17) 0.020(2) -0.0027(15) 0.0050(15) -0.0001(14)
C3 0.0202(19) 0.018(2) 0.032(2) 0.0004(17) -0.0016(16) -0.0007(15)
C4 0.031(2) 0.0126(19) 0.043(3) 0.0062(18) 0.0011(19) 0.0031(16)
C5 0.026(2) 0.0140(19) 0.041(3) -0.0051(18) 0.0060(18) -0.0060(16)
C6 0.0207(19) 0.022(2) 0.038(3) -0.0076(18) 0.0022(17) -0.0041(16)
C7 0.0198(18) 0.0169(19) 0.029(2) -0.0007(17) 0.0002(16) -0.0017(15)
C8 0.0162(17) 0.0108(17) 0.0179(19) 0.0012(14) -0.0005(14) 0.0014(13)
C9 0.0122(16) 0.0178(18) 0.019(2) 0.0001(15) 0.0037(14) -0.0050(14)
C10 0.0177(17) 0.0187(19) 0.021(2) -0.0001(15) -0.0002(15) -0.0002(14)
C11 0.0230(19) 0.021(2) 0.021(2) -0.0069(16) 0.0023(15) 0.0027(15)
C12 0.024(2) 0.032(2) 0.016(2) -0.0007(17) 0.0011(15) -0.0037(17)
C13 0.031(2) 0.020(2) 0.022(2) 0.0069(16) -0.0018(17) -0.0032(17)
C14 0.0255(19) 0.0163(19) 0.025(2) -0.0032(16) -0.0005(16) -0.0004(15)
C15 0.0132(16) 0.0159(18) 0.0209(19) -0.0005(15) 0.0017(14) 0.0015(14)
C16 0.0162(17) 0.0135(18) 0.023(2) -0.0027(15) 0.0068(15) 0.0040(14)
C17 0.0199(18) 0.0196(19) 0.023(2) -0.0026(16) 0.0022(15) 0.0042(15)
C18 0.0230(19) 0.021(2) 0.033(2) -0.0082(18) 0.0012(17) 0.0020(16)
C19 0.028(2) 0.0134(19) 0.039(3) 0.0031(18) 0.0099(18) 0.0030(16)
C20 0.028(2) 0.017(2) 0.028(2) 0.0048(17) 0.0049(17) 0.0067(16)
C21 0.0198(18) 0.0187(19) 0.023(2) -0.0023(16) 0.0034(15) 0.0045(15)
C22 0.0144(16) 0.0123(18) 0.0205(19) -0.0042(14) 0.0014(14) 0.0017(13)
C23 0.0152(16) 0.0123(17) 0.020(2) -0.0001(15) 0.0017(14) -0.0043(13)
C24 0.0202(18) 0.0182(19) 0.0167(19) 0.0012(15) 0.0026(15) -0.0006(15)
C25 0.0221(19) 0.0190(19) 0.023(2) -0.0016(16) 0.0074(16) 0.0010(15)
C26 0.030(2) 0.026(2) 0.018(2) -0.0003(17) 0.0051(16) -0.0044(17)
C27 0.025(2) 0.043(3) 0.015(2) 0.0073(18) -0.0023(16) -0.0026(18)
C28 0.0162(17) 0.026(2) 0.024(2) 0.0039(16) 0.0024(15) -0.0017(15)
C29 0.0200(18) 0.0121(18) 0.021(2) -0.0033(15) 0.0006(15) -0.0005(14)
C30 0.0187(18) 0.0098(17) 0.029(2) 0.0017(15) 0.0022(15) 0.0031(14)
C31 0.026(2) 0.0169(19) 0.032(2) -0.0028(17) 0.0007(17) -0.0014(16)
C32 0.032(2) 0.025(2) 0.045(3) -0.004(2) -0.008(2) -0.0081(18)
C33 0.022(2) 0.022(2) 0.066(4) 0.009(2) 0.003(2) -0.0069(17)
C34 0.027(2) 0.024(2) 0.043(3) 0.009(2) 0.0099(19) 0.0036(17)
C35 0.028(2) 0.017(2) 0.034(2) 0.0040(17) 0.0088(18) 0.0040(16)
C36 0.0267(19) 0.0074(17) 0.023(2) 0.0004(15) -0.0006(16) -0.0027(14)
C37 0.0202(18) 0.0118(17) 0.019(2) 0.0028(15) 0.0021(15) -0.0020(14)
C38 0.027(2) 0.030(2) 0.022(2) 0.0056(18) 0.0039(17) 0.0128(17)
C39 0.036(2) 0.041(3) 0.026(2) 0.006(2) -0.0003(19) 0.023(2)
C40 0.039(2) 0.025(2) 0.021(2) 0.0069(18) -0.0020(18) 0.0073(18)
C41 0.029(2) 0.033(2) 0.018(2) 0.0030(18) 0.0027(16) 0.0022(18)
C42 0.0234(19) 0.0192(19) 0.019(2) 0.0030(16) 0.0032(15) 0.0024(15)
C43 0.0145(16) 0.0116(18) 0.024(2) 0.0036(15) 0.0048(14) -0.0025(13)
C44 0.0122(16) 0.0134(17) 0.0185(19) 0.0003(15) -0.0019(13) 0.0042(13)
C45 0.0144(16) 0.0163(18) 0.0176(19) -0.0006(15) 0.0036(14) 0.0008(14)
C46 0.0218(18) 0.0143(18) 0.024(2) 0.0001(16) 0.0037(16) 0.0010(15)
C47 0.0201(18) 0.0171(19) 0.028(2) -0.0065(16) -0.0008(16) 0.0015(15)
C48 0.0193(18) 0.023(2) 0.019(2) -0.0063(16) 0.0020(15) 0.0033(15)
C49 0.0165(17) 0.0171(18) 0.019(2) 0.0031(15) 0.0044(14) 0.0004(14)
C50 0.0163(16) 0.0131(17) 0.0161(18) -0.0025(15) 0.0010(13) 0.0003(14)
C51 0.0104(15) 0.0153(18) 0.021(2) -0.0017(15) 0.0007(14) -0.0010(13)
C52 0.0201(18) 0.0160(19) 0.020(2) -0.0041(15) 0.0030(15) -0.0023(14)
C53 0.0246(19) 0.028(2) 0.019(2) -0.0031(17) 0.0028(16) -0.0063(16)
C54 0.0228(19) 0.033(2) 0.021(2) 0.0079(18) 0.0016(16) 0.0038(17)
C55 0.040(2) 0.019(2) 0.028(2) 0.0092(18) 0.0087(19) 0.0133(18)
C56 0.035(2) 0.017(2) 0.021(2) 0.0036(16) 0.0082(17) 0.0082(16)
F1 0.0406(14) 0.0268(13) 0.0410(16) 0.0128(11) 0.0079(12) -0.0059(11)
F2 0.0453(15) 0.0199(13) 0.0419(16) -0.0033(11) -0.0029(12) 0.0043(11)
F3 0.0567(17) 0.0301(14) 0.0388(16) 0.0038(12) -0.0139(13) 0.0037(12)
F4 0.0595(18) 0.0355(15) 0.0537(19) 0.0079(14) 0.0316(15) 0.0163(13)
B4 0.034(3) 0.018(2) 0.028(3) 0.0057(19) 0.006(2) 0.0043(19)
F5 0.0324(13) 0.0336(14) 0.0490(17) 0.0173(12) 0.0180(12) 0.0083(11)
F6 0.0343(12) 0.0215(12) 0.0236(12) 0.0071(10) 0.0017(10) -0.0005(10)
F7 0.0292(14) 0.107(3) 0.0282(15) 0.0008(16) -0.0051(12) 0.0148(15)
F8 0.091(2) 0.0189(14) 0.057(2) 0.0079(13) 0.0249(17) 0.0094(14)
B5 0.022(2) 0.023(2) 0.028(3) 0.005(2) 0.0033(19) 0.0078(18)
N5 0.034(2) 0.035(2) 0.049(3) 0.0158(19) 0.0114(18) 0.0062(17)
C57 0.023(2) 0.035(3) 0.037(3) 0.011(2) 0.0104(18) 0.0107(19)
C58 0.051(3) 0.033(3) 0.070(4) 0.006(3) 0.021(3) 0.000(2)
N6 0.037(3) 0.021(7) 0.047(3) 0.001(7) -0.004(2) 0.004(7)
C59 0.019(3) 0.037(4) 0.040(10) 0.005(9) 0.006(8) 0.004(3)
C60 0.028(3) 0.046(5) 0.062(5) 0.017(3) 0.001(3) -0.005(3)
N6A 0.037(3) 0.021(7) 0.047(3) 0.001(7) -0.004(2) 0.004(7)
C59A 0.019(3) 0.037(4) 0.040(10) 0.005(9) 0.006(8) 0.004(3)
C61 0.028(3) 0.046(5) 0.062(5) 0.017(3) 0.001(3) -0.005(3)

loop_
_atom_type_symbol
_atom_type_description
_atom_type_scat_dispersion_real
_atom_type_scat_dispersion_imag
_atom_type_scat_source
C C 0.0033 0.0016 'International Tables Vol C Tables 4.2.6.8 and 6.1.1.4'
H H 0.0000 0.0000 'International Tables Vol C Tables 4.2.6.8 and 6.1.1.4'
N N 0.0061 0.0033 'International Tables Vol C Tables 4.2.6.8 and 6.1.1.4'
B B 0.0013 0.0007 'International Tables Vol C Tables 4.2.6.8 and 6.1.1.4'
F F 0.0171 0.0103 'International Tables Vol C Tables 4.2.6.8 and 6.1.1.4'
P P 0.1023 0.0942 'International Tables Vol C Tables 4.2.6.8 and 6.1.1.4'
Pd Pd -0.9988 1.0072 'International Tables Vol C Tables 4.2.6.8 and 6.1.1.4'

loop_
_geom_angle_atom_site_label_1
_geom_angle_atom_site_label_2
_geom_angle_atom_site_label_3
_geom_angle
P2 Pd1 P1 81.15(3)
P2 Pd1 P3 99.84(3)
P1 Pd1 P3 168.08(3)
P2 Pd1 P4 165.72(3)
P1 Pd1 P4 99.92(3)
P3 Pd1 P4 82.08(3)
C23 P1 C1 98.65(16)
C23 P1 C22 110.06(16)
C1 P1 C22 101.57(16)
C23 P1 Pd1 120.14(11)
C1 P1 Pd1 108.08(12)
C22 P1 Pd1 115.20(11)
C9 P2 C8 103.25(16)
C9 P2 C15 103.71(16)
C8 P2 C15 105.06(16)
C9 P2 Pd1 123.16(11)
C8 P2 Pd1 111.00(12)
C15 P2 Pd1 109.10(12)
C51 P3 C29 103.85(16)
C51 P3 C50 103.22(16)
C29 P3 C50 102.61(16)
C51 P3 Pd1 123.12(11)
C29 P3 Pd1 112.90(12)
C50 P3 Pd1 108.95(11)
C37 P4 C36 102.21(16)
C37 P4 C43 109.11(17)
C36 P4 C43 103.82(17)
C37 P4 Pd1 121.60(12)
C36 P4 Pd1 101.84(13)
C43 P4 Pd1 115.36(11)
C2 N1 C8 113.8(3)
C2 N1 C1 109.8(3)
C8 N1 C1 114.4(3)
C16 N2 C15 120.1(3)
C16 N2 C22 117.1(3)
C15 N2 C22 115.4(3)
C30 N3 C36 116.9(3)
C30 N3 C29 119.3(3)
C36 N3 C29 115.9(3)
C44 N4 C50 120.7(3)
C44 N4 C43 117.3(3)
C50 N4 C43 114.2(3)
N1 C1 P1 113.0(2)
N1 C1 H1A 109.0
P1 C1 H1A 109.0
N1 C1 H1B 109.0
P1 C1 H1B 109.0
H1A C1 H1B 107.8
C7 C2 C3 119.8(3)
C7 C2 N1 117.8(3)
C3 C2 N1 122.4(3)
C2 C3 C4 119.8(4)
C2 C3 H3 120.1
C4 C3 H3 120.1
C5 C4 C3 120.7(4)
C5 C4 H4 119.6
C3 C4 H4 119.6
C4 C5 C6 119.3(4)
C4 C5 H5 120.3
C6 C5 H5 120.3
C5 C6 C7 120.5(4)
C5 C6 H6 119.7
C7 C6 H6 119.7
C2 C7 C6 119.9(4)
C2 C7 H7 120.1
C6 C7 H7 120.1
N1 C8 P2 111.6(2)
N1 C8 H8A 109.3
P2 C8 H8A 109.3
N1 C8 H8B 109.3
P2 C8 H8B 109.3
H8A C8 H8B 108.0
C14 C9 C10 119.2(3)
C14 C9 P2 120.9(3)
C10 C9 P2 119.8(3)
C11 C10 C9 120.2(3)
C11 C10 H10 119.9
C9 C10 H10 119.9
C10 C11 C12 120.2(4)
C10 C11 H11 119.9
C12 C11 H11 119.9
C13 C12 C11 120.2(4)
C13 C12 H12 119.9
C11 C12 H12 119.9
C12 C13 C14 120.0(4)
C12 C13 H13 120.0
C14 C13 H13 120.0
C9 C14 C13 120.2(4)
C9 C14 H14 119.9
C13 C14 H14 119.9
N2 C15 P2 118.2(2)
N2 C15 H15A 107.8
P2 C15 H15A 107.8
N2 C15 H15B 107.8
P2 C15 H15B 107.8
H15A C15 H15B 107.1
C17 C16 C21 118.1(3)
C17 C16 N2 122.8(3)
C21 C16 N2 119.0(3)
C16 C17 C18 120.5(4)
C16 C17 H17 119.7
C18 C17 H17 119.7
C19 C18 C17 121.0(4)
C19 C18 H18 119.5
C17 C18 H18 119.5
C18 C19 C20 119.1(4)
C18 C19 H19 120.4
C20 C19 H19 120.4
C21 C20 C19 120.7(4)
C21 C20 H20 119.7
C19 C20 H20 119.7
C20 C21 C16 120.5(4)
C20 C21 H21 119.7
C16 C21 H21 119.7
N2 C22 P1 111.8(2)
N2 C22 H22A 109.2
P1 C22 H22A 109.2
N2 C22 H22B 109.2
P1 C22 H22B 109.2
H22A C22 H22B 107.9
C28 C23 C24 119.5(3)
C28 C23 P1 123.6(3)
C24 C23 P1 116.6(3)
C25 C24 C23 120.3(3)
C25 C24 H24 119.8
C23 C24 H24 119.8
C26 C25 C24 120.2(3)
C26 C25 H25 119.9
C24 C25 H25 119.9
C25 C26 C27 119.5(4)
C25 C26 H26 120.2
C27 C26 H26 120.2
C26 C27 C28 120.8(4)
C26 C27 H27 119.6
C28 C27 H27 119.6
C23 C28 C27 119.7(4)
C23 C28 H28 120.2
C27 C28 H28 120.2
N3 C29 P3 110.0(2)
N3 C29 H29A 109.7
P3 C29 H29A 109.7
N3 C29 H29B 109.7
P3 C29 H29B 109.7
H29A C29 H29B 108.2
C31 C30 C35 118.7(4)
C31 C30 N3 122.3(4)
C35 C30 N3 119.0(4)
C30 C31 C32 119.4(4)
C30 C31 H31 120.3
C32 C31 H31 120.3
C33 C32 C31 120.9(4)
C33 C32 H32 119.5
C31 C32 H32 119.5
C34 C33 C32 119.8(4)
C34 C33 H33 120.1
C32 C33 H33 120.1
C33 C34 C35 120.2(4)
C33 C34 H34 119.9
C35 C34 H34 119.9
C34 C35 C30 120.8(4)
C34 C35 H35 119.6
C30 C35 H35 119.6
N3 C36 P4 111.4(2)
N3 C36 H36A 109.4
P4 C36 H36A 109.4
N3 C36 H36B 109.4
P4 C36 H36B 109.4
H36A C36 H36B 108.0
C42 C37 C38 119.6(3)
C42 C37 P4 124.0(3)
C38 C37 P4 116.3(3)
C39 C38 C37 120.0(4)
C39 C38 H38 120.0
C37 C38 H38 120.0
C40 C39 C38 120.0(4)
C40 C39 H39 120.0
C38 C39 H39 120.0
C41 C40 C39 120.2(4)
C41 C40 H40 119.9
C39 C40 H40 119.9
C40 C41 C42 120.6(4)
C40 C41 H41 119.7
C42 C41 H41 119.7
C37 C42 C41 119.5(4)
C37 C42 H42 120.2
C41 C42 H42 120.2
N4 C43 P4 112.0(2)
N4 C43 H43A 109.2
P4 C43 H43A 109.2
N4 C43 H43B 109.2
P4 C43 H43B 109.2
H43A C43 H43B 107.9
C45 C44 C49 118.2(3)
C45 C44 N4 122.3(3)
C49 C44 N4 119.4(3)
C46 C45 C44 121.1(3)
C46 C45 H45 119.4
C44 C45 H45 119.4
C47 C46 C45 120.1(4)
C47 C46 H46 120.0
C45 C46 H46 120.0
C46 C47 C48 119.4(3)
C46 C47 H47 120.3
C48 C47 H47 120.3
C49 C48 C47 120.7(4)
C49 C48 H48 119.6
C47 C48 H48 119.6
C48 C49 C44 120.5(3)
C48 C49 H49 119.7
C44 C49 H49 119.7
N4 C50 P3 118.8(2)
N4 C50 H50A 107.6
P3 C50 H50A 107.6
N4 C50 H50B 107.6
P3 C50 H50B 107.6
H50A C50 H50B 107.0
C56 C51 C52 118.9(3)
C56 C51 P3 119.6(3)
C52 C51 P3 121.5(3)
C53 C52 C51 119.8(3)
C53 C52 H52 120.1
C51 C52 H52 120.1
C54 C53 C52 120.8(4)
C54 C53 H53 119.6
C52 C53 H53 119.6
C55 C54 C53 119.2(4)
C55 C54 H54 120.4
C53 C54 H54 120.4
C54 C55 C56 120.5(4)
C54 C55 H55 119.7
C56 C55 H55 119.7
C55 C56 C51 120.7(4)
C55 C56 H56 119.6
C51 C56 H56 119.6
F3 B4 F4 110.3(4)
F3 B4 F2 109.9(3)
F4 B4 F2 107.9(4)
F3 B4 F1 110.9(4)
F4 B4 F1 108.6(3)
F2 B4 F1 109.1(4)
F7 B5 F8 110.6(4)
F7 B5 F5 109.1(4)
F8 B5 F5 111.0(4)
F7 B5 F6 109.1(4)
F8 B5 F6 107.7(4)
F5 B5 F6 109.2(3)
N5 C57 C58 179.8(6)
C57 C58 H58A 109.5
C57 C58 H58B 109.5
H58A C58 H58B 109.5
C57 C58 H58C 109.5
H58A C58 H58C 109.5
H58B C58 H58C 109.5
N6 C59 C60 178(2)
N6A C59A C61 174(6)
C59A C61 H61A 109.5
C59A C61 H61B 109.5
H61A C61 H61B 109.5
C59A C61 H61C 109.5
H61A C61 H61C 109.5
H61B C61 H61C 109.5

loop_
_geom_bond_atom_site_label_1
_geom_bond_atom_site_label_2
_geom_bond_distance
Pd1 P2 2.3237(9)
Pd1 P1 2.3239(9)
Pd1 P3 2.3332(9)
Pd1 P4 2.3401(9)
P1 C23 1.807(4)
P1 C1 1.849(4)
P1 C22 1.872(3)
P2 C9 1.814(4)
P2 C8 1.846(3)
P2 C15 1.891(3)
P3 C51 1.814(4)
P3 C29 1.854(4)
P3 C50 1.892(3)
P4 C37 1.808(4)
P4 C36 1.862(4)
P4 C43 1.867(3)
N1 C2 1.450(4)
N1 C8 1.463(4)
N1 C1 1.464(4)
N2 C16 1.418(4)
N2 C15 1.442(5)
N2 C22 1.446(4)
N3 C30 1.425(5)
N3 C36 1.450(5)
N3 C29 1.454(5)
N4 C44 1.414(4)
N4 C50 1.438(4)
N4 C43 1.457(4)
C1 H1A 0.9900
C1 H1B 0.9900
C2 C7 1.386(5)
C2 C3 1.388(5)
C3 C4 1.391(5)
C3 H3 0.9500
C4 C5 1.377(6)
C4 H4 0.9500
C5 C6 1.388(6)
C5 H5 0.9500
C6 C7 1.389(5)
C6 H6 0.9500
C7 H7 0.9500
C8 H8A 0.9900
C8 H8B 0.9900
C9 C14 1.390(5)
C9 C10 1.394(5)
C10 C11 1.381(5)
C10 H10 0.9500
C11 C12 1.384(5)
C11 H11 0.9500
C12 C13 1.373(6)
C12 H12 0.9500
C13 C14 1.394(5)
C13 H13 0.9500
C14 H14 0.9500
C15 H15A 0.9900
C15 H15B 0.9900
C16 C17 1.392(5)
C16 C21 1.412(5)
C17 C18 1.400(5)
C17 H17 0.9500
C18 C19 1.373(6)
C18 H18 0.9500
C19 C20 1.392(6)
C19 H19 0.9500
C20 C21 1.386(5)
C20 H20 0.9500
C21 H21 0.9500
C22 H22A 0.9900
C22 H22B 0.9900
C23 C28 1.380(5)
C23 C24 1.400(5)
C24 C25 1.384(5)
C24 H24 0.9500
C25 C26 1.382(5)
C25 H25 0.9500
C26 C27 1.383(6)
C26 H26 0.9500
C27 C28 1.395(6)
C27 H27 0.9500
C28 H28 0.9500
C29 H29A 0.9900
C29 H29B 0.9900
C30 C31 1.383(5)
C30 C35 1.398(5)
C31 C32 1.396(5)
C31 H31 0.9500
C32 C33 1.377(7)
C32 H32 0.9500
C33 C34 1.362(7)
C33 H33 0.9500
C34 C35 1.381(6)
C34 H34 0.9500
C35 H35 0.9500
C36 H36A 0.9900
C36 H36B 0.9900
C37 C42 1.391(5)
C37 C38 1.400(5)
C38 C39 1.386(6)
C38 H38 0.9500
C39 C40 1.382(6)
C39 H39 0.9500
C40 C41 1.378(6)
C40 H40 0.9500
C41 C42 1.392(5)
C41 H41 0.9500
C42 H42 0.9500
C43 H43A 0.9900
C43 H43B 0.9900
C44 C45 1.390(5)
C44 C49 1.406(5)
C45 C46 1.389(5)
C45 H45 0.9500
C46 C47 1.385(5)
C46 H46 0.9500
C47 C48 1.390(5)
C47 H47 0.9500
C48 C49 1.377(5)
C48 H48 0.9500
C49 H49 0.9500
C50 H50A 0.9900
C50 H50B 0.9900
C51 C56 1.395(5)
C51 C52 1.397(5)
C52 C53 1.391(5)
C52 H52 0.9500
C53 C54 1.389(6)
C53 H53 0.9500
C54 C55 1.380(6)
C54 H54 0.9500
C55 C56 1.383(5)
C55 H55 0.9500
C56 H56 0.9500
F1 B4 1.391(5)
F2 B4 1.390(5)
F3 B4 1.378(5)
F4 B4 1.387(5)
F5 B5 1.384(5)
F6 B5 1.404(5)
F7 B5 1.368(5)
F8 B5 1.380(5)
N5 C57 1.131(6)
C57 C58 1.470(7)
C58 H58A 0.9800
C58 H58B 0.9800
C58 H58C 0.9800
N6 C59 1.16(2)
C59 C60 1.48(3)
C60 H60A 0.9800
C60 H60B 0.9800
C60 H60C 0.9800
N6A C59A 1.15(4)
C59A C61 1.43(4)
C61 H61A 0.9800
C61 H61B 0.9800
C61 H61C 0.9800
